data_4117298
loop_
_publ_author_name
'Tomohiro Iwai'
'Tetsuaki Fujihara'
'Jun Terao'
'Yasushi Tsuji'

_publ_contact_author_email ytsuji@scl.kyoto-u.ac.jp
_publ_contact_author_fax +81-75-383-2514
_publ_contact_author_name 'Yasushi Tsuji'
_publ_contact_author_phone +81-75-383-2515
_publ_section_title
;
 Iridium-Catalyzed Addition of Aroyl Chlorides and Aliphatic Acid
 Chlorides to Terminal Alkynes
;
_journal_name_full 'Journal of the American Chemical Society'
_journal_page_first 1268
_journal_page_last 1274
_journal_paper_doi 10.1021/ja209679c
_journal_volume 134
_journal_year 2012
_chemical_formula_moiety 'C27.50 H36 Cl3 Ir O P '
_chemical_formula_sum 'C27.5 H36 Cl3 Ir O P'
_chemical_formula_weight 712.14
_space_group_IT_number 2
_symmetry_cell_setting triclinic
_symmetry_Int_Tables_number 2
_symmetry_space_group_name_Hall '-P 1'
_symmetry_space_group_name_H-M 'P -1'
_cell_angle_alpha 109.582(2)
_cell_angle_beta 103.700(3)
_cell_angle_gamma 105.0630(9)
_cell_formula_units_Z 2
_cell_length_a 10.5512(9)
_cell_length_b 12.6165(10)
_cell_length_c 13.1580(14)
_cell_measurement_reflns_used 4653
_cell_measurement_temperature 293.1
_cell_measurement_theta_max 27.5
_cell_measurement_theta_min 3.0
_cell_volume 1489.1(2)
_computing_cell_refinement CrystalClear
_computing_data_collection CrystalClear
_computing_data_reduction CrystalStructure
_computing_publication_material 'CrystalStructure 3.8'
_computing_structure_refinement CRYSTALS
_computing_structure_solution SIR2002
_diffrn_detector_area_resol_mean 14.63
_diffrn_measured_fraction_theta_full 0.934
_diffrn_measured_fraction_theta_max 0.934
_diffrn_measurement_device_type 'Rigaku Saturn'
_diffrn_measurement_method \w
_diffrn_radiation_type 'Mo K\a'
_diffrn_radiation_wavelength 0.71070
_diffrn_reflns_av_R_equivalents 0.044
_diffrn_reflns_limit_h_max 13
_diffrn_reflns_limit_h_min -11
_diffrn_reflns_limit_k_max 16
_diffrn_reflns_limit_k_min -16
_diffrn_reflns_limit_l_max 15
_diffrn_reflns_limit_l_min -16
_diffrn_reflns_number 11068
_diffrn_reflns_theta_full 27.49
_diffrn_reflns_theta_max 27.49
_exptl_absorpt_coefficient_mu 4.836
_exptl_absorpt_correction_T_max 0.380
_exptl_absorpt_correction_T_min 0.310
_exptl_absorpt_correction_type multi-scan
_exptl_absorpt_process_details 'Jacobson, R. (1998) Private communication'
_exptl_crystal_colour colorless
_exptl_crystal_density_diffrn 1.588
_exptl_crystal_description plate
_exptl_crystal_F_000 704.00
_exptl_crystal_size_max 0.10
_exptl_crystal_size_mid 0.10
_exptl_crystal_size_min 0.05
_refine_diff_density_max 2.57
_refine_diff_density_min -1.81
_refine_ls_extinction_method none
_refine_ls_goodness_of_fit_ref 1.003
_refine_ls_hydrogen_treatment refall
_refine_ls_number_parameters 337
_refine_ls_number_reflns 6402
_refine_ls_R_factor_gt 0.0521
_refine_ls_shift/su_max 0.0000
_refine_ls_structure_factor_coef Fsqd
_refine_ls_weighting_details 'w = 1/[0.0008Fo^2^ + 1.0300\s(Fo^2^)]/(4Fo^2^)'
_refine_ls_weighting_scheme calc
_refine_ls_wR_factor_ref 0.1414
_reflns_number_gt 5592
_reflns_number_total 6402
_reflns_threshold_expression F^2^>2.0\s(F^2^)
_cod_data_source_file ja209679c_si_002_1.cif
_cod_data_source_block '_10'
_cod_original_formula_sum 'C27.50 H36 Cl3 Ir O P '
_cod_database_code 4117298

loop_
_symmetry_equiv_pos_site_id
_symmetry_equiv_pos_as_xyz
1 +X,+Y,+Z
2 -X,-Y,-Z

loop_
_atom_site_label
_atom_site_type_symbol
_atom_site_fract_x
_atom_site_fract_y
_atom_site_fract_z
_atom_site_U_iso_or_equiv
_atom_site_adp_type
_atom_site_occupancy
_atom_site_symmetry_multiplicity
_atom_site_calc_flag
_atom_site_refinement_flags
Ir(1) Ir 0.66160(2) 0.09446(2) 0.13446(2) 0.02757(9) Uani 1.00 1 d .
Cl(1) Cl 0.50418(19) 0.16496(19) 0.21495(19) 0.0393(5) Uani 1.00 1 d .
Cl(2) Cl 0.4666(2) -0.10921(18) 0.03953(17) 0.0376(4) Uani 1.00 1 d .
Cl(3) Cl 0.4351(8) 0.4311(7) 0.3616(6) 0.100(2) Uiso 0.50 1 d P
Cl(4) Cl 0.1796(5) 0.3669(4) 0.1798(4) 0.0548(11) Uiso 0.50 1 d P
P(1) P 0.77643(18) 0.06548(18) 0.29112(15) 0.0262(4) Uani 1.00 1 d .
O(1) O 0.8461(6) 0.0203(5) 0.0089(5) 0.0472(19) Uani 1.00 1 d .
C(1) C 0.7768(8) 0.0430(7) 0.0559(6) 0.038(2) Uani 1.00 1 d .
C(2) C 0.8114(7) 0.2778(6) 0.2111(6) 0.0338(19) Uani 1.00 1 d .
C(3) C 0.7825(8) 0.3416(7) 0.1346(6) 0.042(2) Uani 1.00 1 d .
C(4) C 0.6973(10) 0.4067(7) 0.1488(8) 0.054(2) Uani 1.00 1 d .
C(5) C 0.6693(13) 0.4689(10) 0.0803(11) 0.081(4) Uani 1.00 1 d .
C(6) C 0.7331(19) 0.4638(12) -0.0006(11) 0.112(5) Uani 1.00 1 d .
C(7) C 0.8125(15) 0.3972(10) -0.0204(9) 0.083(4) Uani 1.00 1 d .
C(8) C 0.8391(10) 0.3368(8) 0.0512(7) 0.059(2) Uani 1.00 1 d .
C(9) C 0.9239(7) 0.0228(7) 0.2666(5) 0.034(2) Uani 1.00 1 d .
C(10) C 0.9067(8) -0.0909(8) 0.1891(6) 0.042(2) Uani 1.00 1 d .
C(11) C 1.0276(10) -0.1145(10) 0.1750(7) 0.053(3) Uani 1.00 1 d .
C(12) C 1.1603(9) -0.0262(12) 0.2331(8) 0.062(3) Uani 1.00 1 d .
C(13) C 1.1779(9) 0.0854(12) 0.3065(8) 0.066(3) Uani 1.00 1 d .
C(14) C 1.0591(7) 0.1081(9) 0.3232(7) 0.047(2) Uani 1.00 1 d .
C(15) C 0.7681(10) -0.1946(8) 0.1131(7) 0.050(2) Uani 1.00 1 d .
C(16) C 0.8584(7) 0.2006(7) 0.4295(6) 0.036(2) Uani 1.00 1 d .
C(17) C 0.9345(8) 0.1756(8) 0.5342(6) 0.042(2) Uani 1.00 1 d .
C(18) C 1.0224(8) 0.2937(8) 0.6377(6) 0.048(2) Uani 1.00 1 d .
C(19) C 0.9328(9) 0.3653(8) 0.6753(7) 0.053(2) Uani 1.00 1 d .
C(20) C 0.8523(9) 0.3856(7) 0.5758(7) 0.050(2) Uani 1.00 1 d .
C(21) C 0.7633(8) 0.2695(7) 0.4689(7) 0.039(2) Uani 1.00 1 d .
C(22) C 0.6596(6) -0.0611(6) 0.3043(6) 0.0293(18) Uani 1.00 1 d .
C(23) C 0.7314(7) -0.1209(7) 0.3734(6) 0.034(2) Uani 1.00 1 d .
C(24) C 0.6237(8) -0.2406(7) 0.3532(6) 0.039(2) Uani 1.00 1 d .
C(25) C 0.4997(8) -0.2208(7) 0.3881(7) 0.039(2) Uani 1.00 1 d .
C(26) C 0.4345(7) -0.1531(7) 0.3281(6) 0.0353(19) Uani 1.00 1 d .
C(27) C 0.5445(7) -0.0343(7) 0.3496(6) 0.035(2) Uani 1.00 1 d .
C(28) C 0.322(2) 0.349(2) 0.2139(19) 0.073(6) Uiso 0.50 1 d P
H(1) H 0.8054 0.3209 0.2833 0.036 Uiso 1.00 1 c R
H(2) H 0.9031 0.2762 0.2227 0.036 Uiso 1.00 1 c R
H(3) H 0.6563 0.4115 0.2064 0.062 Uiso 1.00 1 c R
H(4) H 0.6108 0.5146 0.0895 0.085 Uiso 1.00 1 c R
H(5) H 0.7171 0.5063 -0.0469 0.113 Uiso 1.00 1 c R
H(6) H 0.8532 0.3914 -0.0782 0.082 Uiso 1.00 1 c R
H(7) H 0.8963 0.2900 0.0405 0.061 Uiso 1.00 1 c R
H(8) H 0.7024 -0.1912 0.1514 0.071 Uiso 1.00 1 c R
H(9) H 0.7821 -0.2689 0.0982 0.071 Uiso 1.00 1 c R
H(10) H 0.7330 -0.1893 0.0422 0.071 Uiso 1.00 1 c R
H(11) H 1.0166 -0.1927 0.1233 0.080 Uiso 1.00 1 c R
H(12) H 1.2394 -0.0449 0.2231 0.092 Uiso 1.00 1 c R
H(13) H 1.2681 0.1483 0.3452 0.086 Uiso 1.00 1 c R
H(14) H 1.0709 0.1858 0.3766 0.057 Uiso 1.00 1 c R
H(15) H 0.9304 0.2561 0.4205 0.041 Uiso 1.00 1 c R
H(16) H 0.9940 0.1341 0.5130 0.050 Uiso 1.00 1 c R
H(17) H 0.8658 0.1273 0.5522 0.050 Uiso 1.00 1 c R
H(18) H 1.0925 0.3401 0.6194 0.048 Uiso 1.00 1 c R
H(19) H 1.0658 0.2775 0.6997 0.048 Uiso 1.00 1 c R
H(20) H 0.9931 0.4417 0.7367 0.050 Uiso 1.00 1 c R
H(21) H 0.8686 0.3229 0.7011 0.049 Uiso 1.00 1 c R
H(22) H 0.7928 0.4253 0.6007 0.051 Uiso 1.00 1 c R
H(23) H 0.9175 0.4360 0.5567 0.051 Uiso 1.00 1 c R
H(24) H 0.6936 0.2200 0.4852 0.046 Uiso 1.00 1 c R
H(25) H 0.7192 0.2886 0.4093 0.046 Uiso 1.00 1 c R
H(26) H 0.6110 -0.1222 0.2277 0.036 Uiso 1.00 1 c R
H(27) H 0.8039 -0.1371 0.3474 0.044 Uiso 1.00 1 c R
H(28) H 0.7704 -0.0678 0.4532 0.044 Uiso 1.00 1 c R
H(29) H 0.5889 -0.2949 0.2739 0.050 Uiso 1.00 1 c R
H(30) H 0.6681 -0.2749 0.3982 0.049 Uiso 1.00 1 c R
H(31) H 0.5328 -0.1742 0.4692 0.048 Uiso 1.00 1 c R
H(32) H 0.4307 -0.2971 0.3681 0.048 Uiso 1.00 1 c R
H(33) H 0.3635 -0.1367 0.3563 0.039 Uiso 1.00 1 c R
H(34) H 0.3940 -0.2029 0.2475 0.039 Uiso 1.00 1 c R
H(35) H 0.5007 0.0050 0.3105 0.044 Uiso 1.00 1 c R
H(36) H 0.5851 0.0164 0.4300 0.044 Uiso 1.00 1 c R

loop_
_atom_site_aniso_label
_atom_site_aniso_U_11
_atom_site_aniso_U_22
_atom_site_aniso_U_33
_atom_site_aniso_U_12
_atom_site_aniso_U_13
_atom_site_aniso_U_23
Ir(1) 0.01908(17) 0.03006(19) 0.0267(2) 0.00589(13) 0.00041(12) 0.01179(14)
Cl(1) 0.0272(9) 0.0423(10) 0.0535(12) 0.0163(8) 0.0131(8) 0.0245(9)
Cl(2) 0.0303(9) 0.0327(9) 0.0365(10) 0.0022(7) -0.0057(7) 0.0186(8)
P(1) 0.0183(8) 0.0376(10) 0.0214(9) 0.0110(7) 0.0043(6) 0.0125(7)
O(1) 0.055(3) 0.066(4) 0.037(3) 0.031(3) 0.022(2) 0.030(3)
C(1) 0.035(4) 0.044(4) 0.023(3) 0.002(3) -0.001(3) 0.018(3)
C(2) 0.030(3) 0.022(3) 0.036(4) -0.000(2) 0.008(3) 0.008(3)
C(3) 0.045(4) 0.030(4) 0.033(4) -0.006(3) 0.006(3) 0.011(3)
C(4) 0.061(5) 0.033(4) 0.060(6) 0.012(4) 0.010(4) 0.024(4)
C(5) 0.081(8) 0.049(6) 0.082(8) 0.007(6) -0.003(6) 0.028(6)
C(6) 0.171(16) 0.051(7) 0.059(8) -0.012(8) -0.005(9) 0.034(6)
C(7) 0.118(11) 0.050(6) 0.039(6) -0.017(6) 0.019(6) 0.011(5)
C(8) 0.065(6) 0.047(5) 0.041(5) -0.009(4) 0.016(4) 0.013(4)
C(9) 0.024(3) 0.060(5) 0.020(3) 0.018(3) 0.004(2) 0.019(3)
C(10) 0.037(4) 0.073(6) 0.031(4) 0.028(4) 0.015(3) 0.032(4)
C(11) 0.069(6) 0.087(7) 0.043(5) 0.058(6) 0.038(4) 0.040(5)
C(12) 0.043(5) 0.136(10) 0.051(5) 0.063(6) 0.029(4) 0.058(6)
C(13) 0.028(4) 0.146(11) 0.040(5) 0.036(5) 0.014(3) 0.053(6)
C(14) 0.027(3) 0.082(7) 0.034(4) 0.023(4) 0.007(3) 0.028(4)
C(15) 0.070(6) 0.060(5) 0.049(5) 0.042(5) 0.037(4) 0.031(4)
C(16) 0.027(3) 0.043(4) 0.032(4) 0.010(3) 0.008(3) 0.014(3)
C(17) 0.037(4) 0.067(5) 0.021(3) 0.025(4) 0.008(3) 0.015(3)
C(18) 0.032(4) 0.058(5) 0.029(4) -0.004(3) 0.003(3) 0.013(3)
C(19) 0.038(4) 0.054(5) 0.032(4) -0.008(4) 0.004(3) 0.001(4)
C(20) 0.047(5) 0.039(4) 0.042(4) 0.005(3) 0.017(3) -0.001(3)
C(21) 0.038(4) 0.031(4) 0.047(4) 0.011(3) 0.019(3) 0.014(3)
C(22) 0.021(3) 0.036(3) 0.033(3) 0.015(2) 0.007(2) 0.015(3)
C(23) 0.035(3) 0.052(4) 0.024(3) 0.024(3) 0.016(3) 0.016(3)
C(24) 0.040(4) 0.051(4) 0.032(4) 0.021(3) 0.016(3) 0.021(3)
C(25) 0.033(4) 0.049(4) 0.039(4) 0.015(3) 0.013(3) 0.023(3)
C(26) 0.023(3) 0.039(4) 0.035(4) 0.007(3) 0.009(2) 0.010(3)
C(27) 0.027(3) 0.042(4) 0.041(4) 0.015(3) 0.014(3) 0.022(3)

loop_
_atom_type_symbol
_atom_type_description
_atom_type_scat_dispersion_real
_atom_type_scat_dispersion_imag
_atom_type_scat_source
H H 0.000 0.000
;
International Tables for Crystallography
(1992, Vol. C, Table 6.1.1.4)
;
Ir Ir -1.444 7.990
;
International Tables for Crystallography
(1992, Vol. C, Tables 4.2.6.8 and 6.1.1.4)
;
P P 0.102 0.094
;
International Tables for Crystallography
(1992, Vol. C, Tables 4.2.6.8 and 6.1.1.4)
;
Cl Cl 0.148 0.159
;
International Tables for Crystallography
(1992, Vol. C, Tables 4.2.6.8 and 6.1.1.4)
;
O O 0.011 0.006
;
International Tables for Crystallography
(1992, Vol. C, Tables 4.2.6.8 and 6.1.1.4)
;
C C 0.003 0.002
;
International Tables for Crystallography
(1992, Vol. C, Tables 4.2.6.8 and 6.1.1.4)
;

loop_
_geom_angle_atom_site_label_1
_geom_angle_atom_site_label_2
_geom_angle_atom_site_label_3
_geom_angle
_geom_angle_publ_flag
_geom_angle_site_symmetry_1
_geom_angle_site_symmetry_3
Cl(1) Ir(1) Cl(2) 85.32(6) yes . .
Cl(1) Ir(1) Cl(2) 85.74(8) yes . 2_655
Cl(1) Ir(1) P(1) 95.93(8) yes . .
Cl(1) Ir(1) C(1) 173.0(3) yes . .
Cl(1) Ir(1) C(2) 89.9(2) yes . .
Cl(2) Ir(1) Cl(2) 81.13(7) yes . 2_655
Cl(2) Ir(1) P(1) 95.22(7) yes . .
Cl(2) Ir(1) C(1) 94.7(2) yes . .
Cl(2) Ir(1) C(2) 173.5(2) yes . .
Cl(2) Ir(1) P(1) 175.87(6) yes 2_655 .
Cl(2) Ir(1) C(1) 87.4(2) yes 2_655 .
Cl(2) Ir(1) C(2) 94.2(2) yes 2_655 .
P(1) Ir(1) C(1) 91.0(2) yes . .
P(1) Ir(1) C(2) 89.6(2) yes . .
C(1) Ir(1) C(2) 89.6(3) yes . .
Ir(1) Cl(2) Ir(1) 98.87(8) yes . 2_655
Ir(1) P(1) C(9) 109.2(2) yes . .
Ir(1) P(1) C(16) 115.3(3) yes . .
Ir(1) P(1) C(22) 110.7(2) yes . .
C(9) P(1) C(16) 104.0(3) yes . .
C(9) P(1) C(22) 106.2(4) yes . .
C(16) P(1) C(22) 110.8(3) yes . .
Ir(1) C(1) O(1) 175.0(9) yes . .
Ir(1) C(2) C(3) 111.2(4) yes . .
C(2) C(3) C(4) 119.8(9) yes . .
C(2) C(3) C(8) 121.9(9) yes . .
C(4) C(3) C(8) 118.4(10) yes . .
C(3) C(4) C(5) 121.5(11) yes . .
C(4) C(5) C(6) 117.5(14) yes . .
C(5) C(6) C(7) 122.8(16) yes . .
C(6) C(7) C(8) 117.8(14) yes . .
C(3) C(8) C(7) 121.8(12) yes . .
P(1) C(9) C(10) 123.2(5) yes . .
P(1) C(9) C(14) 119.5(6) yes . .
C(10) C(9) C(14) 117.2(8) yes . .
C(9) C(10) C(11) 119.0(6) yes . .
C(9) C(10) C(15) 125.9(8) yes . .
C(11) C(10) C(15) 115.1(8) yes . .
C(10) C(11) C(12) 121.6(10) yes . .
C(11) C(12) C(13) 119.9(11) yes . .
C(12) C(13) C(14) 118.7(8) yes . .
C(9) C(14) C(13) 123.6(9) yes . .
P(1) C(16) C(17) 113.3(6) yes . .
P(1) C(16) C(21) 117.1(4) yes . .
C(17) C(16) C(21) 107.5(7) yes . .
C(16) C(17) C(18) 109.8(8) yes . .
C(17) C(18) C(19) 111.2(6) yes . .
C(18) C(19) C(20) 110.5(8) yes . .
C(19) C(20) C(21) 113.2(8) yes . .
C(16) C(21) C(20) 109.5(6) yes . .
P(1) C(22) C(23) 116.4(4) yes . .
P(1) C(22) C(27) 114.9(6) yes . .
C(23) C(22) C(27) 108.0(7) yes . .
C(22) C(23) C(24) 109.7(6) yes . .
C(23) C(24) C(25) 111.0(7) yes . .
C(24) C(25) C(26) 111.3(8) yes . .
C(25) C(26) C(27) 111.4(6) yes . .
C(22) C(27) C(26) 109.4(6) yes . .
Cl(3) C(28) Cl(4) 117.1(15) yes . .
Ir(1) C(2) H(1) 109.0 no . .
Ir(1) C(2) H(2) 108.9 no . .
C(3) C(2) H(1) 108.9 no . .
C(3) C(2) H(2) 109.4 no . .
H(1) C(2) H(2) 109.5 no . .
C(3) C(4) H(3) 120.1 no . .
C(5) C(4) H(3) 118.4 no . .
C(4) C(5) H(4) 122.3 no . .
C(6) C(5) H(4) 120.2 no . .
C(5) C(6) H(5) 119.0 no . .
C(7) C(6) H(5) 118.2 no . .
C(6) C(7) H(6) 122.5 no . .
C(8) C(7) H(6) 119.6 no . .
C(3) C(8) H(7) 118.0 no . .
C(7) C(8) H(7) 120.1 no . .
C(10) C(11) H(11) 119.4 no . .
C(12) C(11) H(11) 119.0 no . .
C(11) C(12) H(12) 119.9 no . .
C(13) C(12) H(12) 120.2 no . .
C(12) C(13) H(13) 121.1 no . .
C(14) C(13) H(13) 120.2 no . .
C(9) C(14) H(14) 117.2 no . .
C(13) C(14) H(14) 119.2 no . .
C(10) C(15) H(8) 109.5 no . .
C(10) C(15) H(9) 109.0 no . .
C(10) C(15) H(10) 109.9 no . .
H(8) C(15) H(9) 109.5 no . .
H(8) C(15) H(10) 109.5 no . .
H(9) C(15) H(10) 109.5 no . .
P(1) C(16) H(15) 105.9 no . .
C(17) C(16) H(15) 106.1 no . .
C(21) C(16) H(15) 106.1 no . .
C(16) C(17) H(16) 109.4 no . .
C(16) C(17) H(17) 109.4 no . .
C(18) C(17) H(16) 108.7 no . .
C(18) C(17) H(17) 110.1 no . .
H(16) C(17) H(17) 109.5 no . .
C(17) C(18) H(18) 109.3 no . .
C(17) C(18) H(19) 108.9 no . .
C(19) C(18) H(18) 109.6 no . .
C(19) C(18) H(19) 108.4 no . .
H(18) C(18) H(19) 109.5 no . .
C(18) C(19) H(20) 108.5 no . .
C(18) C(19) H(21) 110.0 no . .
C(20) C(19) H(20) 108.9 no . .
C(20) C(19) H(21) 109.6 no . .
H(20) C(19) H(21) 109.5 no . .
C(19) C(20) H(22) 108.1 no . .
C(19) C(20) H(23) 108.8 no . .
C(21) C(20) H(22) 108.7 no . .
C(21) C(20) H(23) 108.5 no . .
H(22) C(20) H(23) 109.5 no . .
C(16) C(21) H(24) 109.6 no . .
C(16) C(21) H(25) 109.5 no . .
C(20) C(21) H(24) 109.8 no . .
C(20) C(21) H(25) 109.1 no . .
H(24) C(21) H(25) 109.5 no . .
P(1) C(22) H(26) 105.3 no . .
C(23) C(22) H(26) 105.8 no . .
C(27) C(22) H(26) 105.4 no . .
C(22) C(23) H(27) 109.4 no . .
C(22) C(23) H(28) 109.7 no . .
C(24) C(23) H(27) 108.6 no . .
C(24) C(23) H(28) 110.0 no . .
H(27) C(23) H(28) 109.5 no . .
C(23) C(24) H(29) 109.7 no . .
C(23) C(24) H(30) 108.9 no . .
C(25) C(24) H(29) 108.7 no . .
C(25) C(24) H(30) 109.0 no . .
H(29) C(24) H(30) 109.5 no . .
C(24) C(25) H(31) 108.8 no . .
C(24) C(25) H(32) 109.2 no . .
C(26) C(25) H(31) 108.6 no . .
C(26) C(25) H(32) 109.5 no . .
H(31) C(25) H(32) 109.5 no . .
C(25) C(26) H(33) 109.0 no . .
C(25) C(26) H(34) 108.6 no . .
C(27) C(26) H(33) 109.5 no . .
C(27) C(26) H(34) 108.9 no . .
H(33) C(26) H(34) 109.5 no . .
C(22) C(27) H(35) 109.9 no . .
C(22) C(27) H(36) 109.5 no . .
C(26) C(27) H(35) 109.1 no . .
C(26) C(27) H(36) 109.5 no . .
H(35) C(27) H(36) 109.5 no . .

loop_
_geom_bond_atom_site_label_1
_geom_bond_atom_site_label_2
_geom_bond_distance
_geom_bond_publ_flag
_geom_bond_site_symmetry_2
Ir(1) Cl(1) 2.375(2) yes .
Ir(1) Cl(2) 2.5061(17) yes .
Ir(1) Cl(2) 2.461(2) yes 2_655
Ir(1) P(1) 2.324(2) yes .
Ir(1) C(1) 1.877(9) yes .
Ir(1) C(2) 2.156(6) yes .
Cl(3) C(28) 1.79(2) yes .
Cl(4) C(28) 1.56(2) yes .
P(1) C(9) 1.836(9) yes .
P(1) C(16) 1.837(6) yes .
P(1) C(22) 1.834(8) yes .
O(1) C(1) 1.098(12) yes .
C(2) C(3) 1.509(14) yes .
C(3) C(4) 1.371(15) yes .
C(3) C(8) 1.361(15) yes .
C(4) C(5) 1.41(2) yes .
C(5) C(6) 1.38(2) yes .
C(6) C(7) 1.34(2) yes .
C(7) C(8) 1.418(19) yes .
C(9) C(10) 1.388(12) yes .
C(9) C(14) 1.382(9) yes .
C(10) C(11) 1.422(15) yes .
C(10) C(15) 1.513(10) yes .
C(11) C(12) 1.377(12) yes .
C(12) C(13) 1.348(18) yes .
C(13) C(14) 1.406(15) yes .
C(16) C(17) 1.594(13) yes .
C(16) C(21) 1.560(13) yes .
C(17) C(18) 1.502(9) yes .
C(18) C(19) 1.523(15) yes .
C(19) C(20) 1.521(14) yes .
C(20) C(21) 1.512(9) yes .
C(22) C(23) 1.549(13) yes .
C(22) C(27) 1.537(12) yes .
C(23) C(24) 1.530(11) yes .
C(24) C(25) 1.537(13) yes .
C(25) C(26) 1.525(14) yes .
C(26) C(27) 1.526(11) yes .
C(2) H(1) 0.950 no .
C(2) H(2) 0.950 no .
C(4) H(3) 0.950 no .
C(5) H(4) 0.950 no .
C(6) H(5) 0.950 no .
C(7) H(6) 0.950 no .
C(8) H(7) 0.950 no .
C(11) H(11) 0.950 no .
C(12) H(12) 0.950 no .
C(13) H(13) 0.950 no .
C(14) H(14) 0.950 no .
C(15) H(8) 0.950 no .
C(15) H(9) 0.950 no .
C(15) H(10) 0.950 no .
C(16) H(15) 0.950 no .
C(17) H(16) 0.950 no .
C(17) H(17) 0.950 no .
C(18) H(18) 0.950 no .
C(18) H(19) 0.950 no .
C(19) H(20) 0.950 no .
C(19) H(21) 0.950 no .
C(20) H(22) 0.950 no .
C(20) H(23) 0.950 no .
C(21) H(24) 0.950 no .
C(21) H(25) 0.950 no .
C(22) H(26) 0.950 no .
C(23) H(27) 0.950 no .
C(23) H(28) 0.950 no .
C(24) H(29) 0.950 no .
C(24) H(30) 0.950 no .
C(25) H(31) 0.950 no .
C(25) H(32) 0.950 no .
C(26) H(33) 0.950 no .
C(26) H(34) 0.950 no .
C(27) H(35) 0.950 no .
C(27) H(36) 0.950 no .

loop_
_geom_torsion_atom_site_label_1
_geom_torsion_atom_site_label_2
_geom_torsion_atom_site_label_3
_geom_torsion_atom_site_label_4
_geom_torsion
_geom_torsion_site_symmetry_1
_geom_torsion_site_symmetry_3
_geom_torsion_site_symmetry_4
Cl(1) Ir(1) Cl(2) Ir(1) 86.40(9) . . 2_655
Cl(1) Ir(1) Cl(2) Ir(1) -85.92(7) . 2_655 2_655
Cl(1) Ir(1) P(1) C(9) -174.5(2) . . .
Cl(1) Ir(1) P(1) C(16) -57.9(3) . . .
Cl(1) Ir(1) P(1) C(22) 68.9(2) . . .
Cl(1) Ir(1) C(1) O(1) 47(7) . . .
Cl(1) Ir(1) C(2) C(3) -85.4(6) . . .
Cl(2) Ir(1) P(1) C(9) 99.7(2) . . .
Cl(2) Ir(1) P(1) C(16) -143.7(3) . . .
Cl(2) Ir(1) P(1) C(22) -16.9(2) . . .
P(1) Ir(1) Cl(2) Ir(1) -178.06(8) . . 2_655
Cl(2) Ir(1) C(1) O(1) 137(6) . . .
C(1) Ir(1) Cl(2) Ir(1) -86.6(3) . . 2_655
Cl(2) Ir(1) C(2) C(3) -43(2) . . .
C(2) Ir(1) Cl(2) Ir(1) 44(2) . . 2_655
Cl(2) Ir(1) P(1) C(9) 71.9(10) 2_655 . .
Cl(2) Ir(1) P(1) C(16) -171.4(10) 2_655 . .
Cl(2) Ir(1) P(1) C(22) -44.7(11) 2_655 . .
P(1) Ir(1) Cl(2) Ir(1) 28.0(10) . 2_655 2_655
Cl(2) Ir(1) C(1) O(1) 56(6) 2_655 . .
C(1) Ir(1) Cl(2) Ir(1) 95.2(2) . 2_655 2_655
Cl(2) Ir(1) C(2) C(3) 0.3(5) 2_655 . .
C(2) Ir(1) Cl(2) Ir(1) -175.5(2) . 2_655 2_655
P(1) Ir(1) C(1) O(1) -128(6) . . .
C(1) Ir(1) P(1) C(9) 4.9(3) . . .
C(1) Ir(1) P(1) C(16) 121.5(3) . . .
C(1) Ir(1) P(1) C(22) -111.7(3) . . .
P(1) Ir(1) C(2) C(3) 178.6(6) . . .
C(2) Ir(1) P(1) C(9) -84.7(3) . . .
C(2) Ir(1) P(1) C(16) 31.9(3) . . .
C(2) Ir(1) P(1) C(22) 158.7(3) . . .
C(1) Ir(1) C(2) C(3) 87.6(6) . . .
C(2) Ir(1) C(1) O(1) -38(6) . . .
Ir(1) P(1) C(9) C(10) -74.1(9) . . .
Ir(1) P(1) C(9) C(14) 102.8(7) . . .
Ir(1) P(1) C(16) C(17) 179.5(4) . . .
Ir(1) P(1) C(16) C(21) 53.4(7) . . .
Ir(1) P(1) C(22) C(23) 158.8(4) . . .
Ir(1) P(1) C(22) C(27) -73.5(5) . . .
C(9) P(1) C(16) C(17) -61.0(6) . . .
C(9) P(1) C(16) C(21) 172.9(7) . . .
C(16) P(1) C(9) C(10) 162.3(8) . . .
C(16) P(1) C(9) C(14) -20.8(9) . . .
C(9) P(1) C(22) C(23) 40.4(6) . . .
C(9) P(1) C(22) C(27) 168.1(5) . . .
C(22) P(1) C(9) C(10) 45.3(9) . . .
C(22) P(1) C(9) C(14) -137.8(8) . . .
C(16) P(1) C(22) C(23) -72.0(6) . . .
C(16) P(1) C(22) C(27) 55.7(6) . . .
C(22) P(1) C(16) C(17) 52.7(6) . . .
C(22) P(1) C(16) C(21) -73.3(8) . . .
Ir(1) C(2) C(3) C(4) 91.6(6) . . .
Ir(1) C(2) C(3) C(8) -88.6(7) . . .
C(2) C(3) C(4) C(5) 179.1(6) . . .
C(2) C(3) C(8) C(7) -179.7(7) . . .
C(4) C(3) C(8) C(7) 0.1(9) . . .
C(8) C(3) C(4) C(5) -0.7(10) . . .
C(3) C(4) C(5) C(6) -1.2(12) . . .
C(4) C(5) C(6) C(7) 4.0(16) . . .
C(5) C(6) C(7) C(8) -4.6(16) . . .
C(6) C(7) C(8) C(3) 2.5(13) . . .
P(1) C(9) C(10) C(11) 179.0(8) . . .
P(1) C(9) C(10) C(15) 0.8(15) . . .
P(1) C(9) C(14) C(13) -177.4(9) . . .
C(10) C(9) C(14) C(13) -0.4(12) . . .
C(14) C(9) C(10) C(11) 2.1(15) . . .
C(14) C(9) C(10) C(15) -176.1(10) . . .
C(9) C(10) C(11) C(12) -2.5(17) . . .
C(15) C(10) C(11) C(12) 175.9(11) . . .
C(10) C(11) C(12) C(13) 0.9(19) . . .
C(11) C(12) C(13) C(14) 1(2) . . .
C(12) C(13) C(14) C(9) -1.2(19) . . .
P(1) C(16) C(17) C(18) 168.7(6) . . .
P(1) C(16) C(21) C(20) -172.9(7) . . .
C(17) C(16) C(21) C(20) 58.2(9) . . .
C(21) C(16) C(17) C(18) -60.3(8) . . .
C(16) C(17) C(18) C(19) 59.7(10) . . .
C(17) C(18) C(19) C(20) -56.2(10) . . .
C(18) C(19) C(20) C(21) 55.4(10) . . .
C(19) C(20) C(21) C(16) -57.7(11) . . .
P(1) C(22) C(23) C(24) -167.2(5) . . .
P(1) C(22) C(27) C(26) 166.0(5) . . .
C(23) C(22) C(27) C(26) -62.2(7) . . .
C(27) C(22) C(23) C(24) 61.8(7) . . .
C(22) C(23) C(24) C(25) -57.7(8) . . .
C(23) C(24) C(25) C(26) 53.7(7) . . .
C(24) C(25) C(26) C(27) -54.4(8) . . .
C(25) C(26) C(27) C(22) 59.2(8) . . .
